data_1561877
loop_
_publ_author_name
'Gou, Yi'
'Chen, MeiRong'
'Li, Shanhe'
'Deng, JunGang'
'Li, Jinlong'
'Fang, GuiHua'
'Yang, Feng'
'Huang, GuoJin'

_publ_section_title
;
 Dithiocarbazate-Copper Complexes for Bioimaging and Treatment of
 Pancreatic Cancer.
;
_journal_name_full 'Journal of medicinal chemistry'
_journal_paper_doi 10.1021/acs.jmedchem.0c01936
_journal_year 2021
_chemical_formula_moiety 'C26 H22 Cu2 N10 O6 S4'
_chemical_formula_sum 'C26 H22 Cu2 N10 O6 S4'
_chemical_formula_weight 825.86
_space_group_crystal_system triclinic
_space_group_IT_number 2
_space_group_name_Hall '-P 1'
_space_group_name_H-M_alt 'P -1'
_atom_sites_solution_hydrogens geom
_atom_sites_solution_primary direct
_atom_sites_solution_secondary difmap
_audit_creation_date 2019-09-30
_audit_creation_method
;
Olex2 1.2
(compiled 2016.08.25 svn.r3337 for OlexSys, GUI svn.r5221)
;
_cell_angle_alpha 76.501(5)
_cell_angle_beta 85.908(6)
_cell_angle_gamma 73.399(5)
_cell_formula_units_Z 1
_cell_length_a 7.9731(9)
_cell_length_b 9.8264(11)
_cell_length_c 10.9176(14)
_cell_measurement_reflns_used 11116
_cell_measurement_temperature 296
_cell_measurement_theta_max 26.31
_cell_measurement_theta_min 3.23
_cell_volume 797.05(16)
_computing_molecular_graphics 'Olex2 (Dolomanov et al., 2009)'
_computing_publication_material 'Olex2 (Dolomanov et al., 2009)'
_computing_structure_refinement 'XL (Sheldrick, 2008)'
_computing_structure_solution 'ShelXS (Sheldrick, 2008)'
_diffrn_ambient_temperature 296
_diffrn_measured_fraction_theta_full 0.998
_diffrn_measured_fraction_theta_max 0.998
_diffrn_measurement_device_type 'SuperNova, Single source at offset), Eos'
_diffrn_radiation_monochromator graphite
_diffrn_radiation_type MoK\a
_diffrn_radiation_wavelength 0.70932
_diffrn_reflns_av_R_equivalents 0.0356
_diffrn_reflns_av_unetI/netI 0.0366
_diffrn_reflns_limit_h_max 9
_diffrn_reflns_limit_h_min -9
_diffrn_reflns_limit_k_max 12
_diffrn_reflns_limit_k_min -12
_diffrn_reflns_limit_l_max 13
_diffrn_reflns_limit_l_min -13
_diffrn_reflns_number 11116
_diffrn_reflns_theta_full 26.31
_diffrn_reflns_theta_max 26.31
_diffrn_reflns_theta_min 3.23
_diffrn_source 'fine-focus sealed tube'
_exptl_absorpt_coefficient_mu 1.655
_exptl_absorpt_correction_T_max 0.7225
_exptl_absorpt_correction_T_min 0.6543
_exptl_crystal_colour 'dark blue'
_exptl_crystal_colour_modifier dark
_exptl_crystal_colour_primary blue
_exptl_crystal_density_diffrn 1.721
_exptl_crystal_density_method 'not measured'
_exptl_crystal_description block
_exptl_crystal_F_000 418
_exptl_crystal_size_max 0.28
_exptl_crystal_size_mid 0.25
_exptl_crystal_size_min 0.21
_refine_diff_density_max 0.323
_refine_diff_density_min -0.618
_refine_diff_density_rms 0.071
_refine_ls_extinction_method none
_refine_ls_goodness_of_fit_ref 1.119
_refine_ls_hydrogen_treatment constr
_refine_ls_matrix_type full
_refine_ls_number_parameters 218
_refine_ls_number_reflns 3256
_refine_ls_number_restraints 0
_refine_ls_restrained_S_all 1.119
_refine_ls_R_factor_all 0.0385
_refine_ls_R_factor_gt 0.0348
_refine_ls_shift/su_max 0.000
_refine_ls_shift/su_mean 0.000
_refine_ls_structure_factor_coef Fsqd
_refine_ls_weighting_details 'calc w=1/[\s^2^(Fo^2^)+(0.0397P)^2^+0.5084P] where P=(Fo^2^+2Fc^2^)/3'
_refine_ls_weighting_scheme calc
_refine_ls_wR_factor_gt 0.0870
_refine_ls_wR_factor_ref 0.0887
_reflns_number_gt 3002
_reflns_number_total 3256
_reflns_threshold_expression >2sigma(I)
_cod_data_source_file jm0c01936_si_004.cif
_cod_data_source_block shelx
_cod_original_cell_volume 797.04(16)
_cod_database_code 1561877
_olex2_refinement_description
;
1. Fixed Uiso
 At 1.2 times of:
  All C(H) groups
 At 1.5 times of:
  All C(H,H,H) groups
2.a Aromatic/amide H refined with riding coordinates:
 C10(H10), C5(H5), C4(H4), C12(H12), C7(H7), C11(H11), C13(H13), C6(H6)
2.b Idealised Me refined as rotating group:
 C1(H1a,H1b,H1c)
;
_olex2_submission_special_instructions 'No special instructions were received'

loop_
_space_group_symop_id
_space_group_symop_operation_xyz
1 'x, y, z'
2 '-x, -y, -z'

loop_
_atom_site_label
_atom_site_type_symbol
_atom_site_fract_x
_atom_site_fract_y
_atom_site_fract_z
_atom_site_U_iso_or_equiv
_atom_site_adp_type
_atom_site_occupancy
_atom_site_calc_flag
_atom_site_disorder_assembly
_atom_site_disorder_group
_atom_site_refinement_flags_posn
Cu1 Cu 0.24878(4) 0.42076(3) 0.64507(2) 0.03226(11) Uani 1 d . . .
S1 S 0.19907(11) 0.25785(7) 0.54619(6) 0.04507(18) Uani 1 d . . .
S2 S 0.22372(10) 0.26206(8) 0.27961(7) 0.04810(19) Uani 1 d . . .
N2 N 0.2898(3) 0.5242(2) 0.47295(17) 0.0285(4) Uani 1 d . . .
O1 O 0.1229(3) 0.38318(19) 0.80715(17) 0.0418(4) Uani 1 d . . .
C3 C 0.3083(3) 0.6532(2) 0.4592(2) 0.0275(5) Uani 1 d . . .
N1 N 0.2847(3) 0.4717(2) 0.36712(18) 0.0320(4) Uani 1 d . . .
C9 C 0.2966(3) 0.7047(2) 0.5766(2) 0.0277(5) Uani 1 d . . .
N4 N 0.2591(3) 0.6111(2) 0.68032(18) 0.0322(4) Uani 1 d . . .
N5 N 0.0937(3) 0.2613(2) 0.86448(18) 0.0372(5) Uani 1 d . . .
C8 C 0.3225(3) 0.7486(2) 0.3333(2) 0.0285(5) Uani 1 d . . .
C2 C 0.2421(3) 0.3493(3) 0.3970(2) 0.0335(5) Uani 1 d . . .
O3 O -0.0025(3) 0.2629(2) 0.95737(19) 0.0607(6) Uani 1 d . . .
C10 C 0.3189(3) 0.8368(3) 0.5831(2) 0.0366(5) Uani 1 d . . .
H10 H 0.3455 0.8993 0.5112 0.044 Uiso 1 calc . . R
O2 O 0.1653(3) 0.1498(2) 0.82776(18) 0.0500(5) Uani 1 d . . .
C5 C 0.3381(4) 0.9071(3) 0.0967(2) 0.0424(6) Uani 1 d . . .
H5 H 0.3467 0.9581 0.0143 0.051 Uiso 1 calc . . R
C4 C 0.4734(4) 0.7909(3) 0.1502(2) 0.0417(6) Uani 1 d . . .
H4 H 0.5730 0.7655 0.1014 0.050 Uiso 1 calc . . R
C12 C 0.2590(4) 0.7813(3) 0.8031(2) 0.0438(6) Uani 1 d . . .
H12 H 0.2438 0.8058 0.8812 0.053 Uiso 1 calc . . R
C7 C 0.1828(4) 0.8659(3) 0.2879(2) 0.0411(6) Uani 1 d . . .
H7 H 0.0845 0.8906 0.3380 0.049 Uiso 1 calc . . R
C11 C 0.3010(4) 0.8751(3) 0.6989(3) 0.0428(6) Uani 1 d . . .
H11 H 0.3171 0.9630 0.7059 0.051 Uiso 1 calc . . R
C13 C 0.2397(4) 0.6509(3) 0.7901(2) 0.0381(6) Uani 1 d . . .
H13 H 0.2119 0.5877 0.8611 0.046 Uiso 1 calc . . R
C6 C 0.1908(4) 0.9466(3) 0.1664(3) 0.0449(6) Uani 1 d . . .
H6 H 0.0979 1.0259 0.1332 0.054 Uiso 1 calc . . R
N3 N 0.4717(3) 0.7115(2) 0.26768(18) 0.0336(4) Uani 1 d . . .
C1 C 0.2666(5) 0.3825(4) 0.1378(3) 0.0582(8) Uani 1 d . . .
H1A H 0.2471 0.3479 0.0662 0.087 Uiso 1 calc . . GR
H1B H 0.3859 0.3855 0.1374 0.087 Uiso 1 calc . . GR
H1C H 0.1898 0.4785 0.1337 0.087 Uiso 1 calc . . GR

loop_
_atom_site_aniso_label
_atom_site_aniso_U_11
_atom_site_aniso_U_22
_atom_site_aniso_U_33
_atom_site_aniso_U_23
_atom_site_aniso_U_13
_atom_site_aniso_U_12
Cu1 0.0460(2) 0.02695(17) 0.02218(16) 0.00044(11) 0.00535(12) -0.01358(13)
S1 0.0704(5) 0.0346(3) 0.0351(3) -0.0029(3) 0.0050(3) -0.0274(3)
S2 0.0589(4) 0.0472(4) 0.0452(4) -0.0202(3) -0.0028(3) -0.0170(3)
N2 0.0355(10) 0.0269(9) 0.0212(9) -0.0024(7) 0.0013(7) -0.0084(8)
O1 0.0551(11) 0.0322(9) 0.0353(9) -0.0016(7) 0.0169(8) -0.0163(8)
C3 0.0301(11) 0.0249(10) 0.0232(10) -0.0006(8) 0.0018(8) -0.0053(9)
N1 0.0408(11) 0.0316(10) 0.0233(9) -0.0040(8) -0.0002(8) -0.0115(9)
C9 0.0294(11) 0.0264(10) 0.0242(10) -0.0029(8) 0.0014(8) -0.0055(9)
N4 0.0394(11) 0.0310(10) 0.0233(9) -0.0013(8) 0.0039(8) -0.0100(9)
N5 0.0458(12) 0.0374(11) 0.0257(10) 0.0032(8) 0.0015(9) -0.0157(10)
C8 0.0364(12) 0.0254(10) 0.0221(10) 0.0001(8) 0.0008(9) -0.0108(9)
C2 0.0346(12) 0.0322(12) 0.0318(12) -0.0054(9) -0.0019(10) -0.0073(10)
O3 0.0834(16) 0.0566(13) 0.0401(11) -0.0023(9) 0.0290(11) -0.0299(12)
C10 0.0480(14) 0.0285(12) 0.0319(12) -0.0030(9) 0.0021(11) -0.0117(11)
O2 0.0693(13) 0.0340(10) 0.0435(11) -0.0029(8) 0.0049(10) -0.0149(10)
C5 0.0546(16) 0.0449(14) 0.0249(12) 0.0116(10) -0.0080(11) -0.0232(13)
C4 0.0435(14) 0.0535(16) 0.0241(12) 0.0017(11) 0.0043(10) -0.0165(12)
C12 0.0550(16) 0.0479(15) 0.0306(13) -0.0163(11) 0.0051(11) -0.0127(13)
C7 0.0403(14) 0.0362(13) 0.0363(13) 0.0045(11) 0.0015(11) -0.0045(11)
C11 0.0567(17) 0.0322(13) 0.0411(14) -0.0114(11) 0.0002(12) -0.0122(12)
C13 0.0495(15) 0.0407(13) 0.0234(11) -0.0050(10) 0.0059(10) -0.0147(12)
C6 0.0471(15) 0.0367(13) 0.0412(14) 0.0117(11) -0.0115(12) -0.0099(12)
N3 0.0385(11) 0.0349(10) 0.0226(9) 0.0007(8) 0.0008(8) -0.0086(9)
C1 0.068(2) 0.070(2) 0.0341(15) -0.0178(14) -0.0014(14) -0.0096(17)

loop_
_atom_type_symbol
_atom_type_description
_atom_type_scat_dispersion_real
_atom_type_scat_dispersion_imag
_atom_type_scat_source
C C 0.0033 0.0016 'International Tables Vol C Tables 4.2.6.8 and 6.1.1.4'
H H 0.0000 0.0000 'International Tables Vol C Tables 4.2.6.8 and 6.1.1.4'
Cu Cu 0.3201 1.2651 'International Tables Vol C Tables 4.2.6.8 and 6.1.1.4'
N N 0.0061 0.0033 'International Tables Vol C Tables 4.2.6.8 and 6.1.1.4'
O O 0.0106 0.0060 'International Tables Vol C Tables 4.2.6.8 and 6.1.1.4'
S S 0.1246 0.1234 'International Tables Vol C Tables 4.2.6.8 and 6.1.1.4'

loop_
_geom_angle_atom_site_label_1
_geom_angle_atom_site_label_2
_geom_angle_atom_site_label_3
_geom_angle
_geom_angle_site_symmetry_1
_geom_angle_site_symmetry_3
_geom_angle_publ_flag
S1 Cu1 N3 99.97(6) . 2_666 ?
N2 Cu1 S1 83.81(6) . . ?
N2 Cu1 O1 157.10(8) . . ?
N2 Cu1 N4 80.27(8) . . ?
N2 Cu1 N3 106.61(7) . 2_666 ?
O1 Cu1 S1 102.38(6) . . ?
O1 Cu1 N4 88.79(8) . . ?
O1 Cu1 N3 94.14(7) . 2_666 ?
N4 Cu1 S1 161.14(6) . . ?
N4 Cu1 N3 94.24(8) . 2_666 ?
C2 S1 Cu1 94.80(9) . . ?
C2 S2 C1 103.55(14) . . ?
C3 N2 Cu1 117.27(15) . . ?
C3 N2 N1 118.88(18) . . ?
N1 N2 Cu1 123.60(14) . . ?
N5 O1 Cu1 126.64(16) . . ?
N2 C3 C9 114.86(19) . . ?
N2 C3 C8 122.6(2) . . ?
C9 C3 C8 122.27(19) . . ?
C2 N1 N2 110.63(19) . . ?
N4 C9 C3 114.2(2) . . ?
N4 C9 C10 121.7(2) . . ?
C10 C9 C3 124.0(2) . . ?
C9 N4 Cu1 113.22(15) . . ?
C13 N4 Cu1 128.32(17) . . ?
C13 N4 C9 118.4(2) . . ?
O3 N5 O1 117.1(2) . . ?
O2 N5 O1 119.9(2) . . ?
O2 N5 O3 122.9(2) . . ?
C7 C8 C3 119.3(2) . . ?
N3 C8 C3 117.39(19) . . ?
N3 C8 C7 123.3(2) . . ?
S1 C2 S2 113.35(14) . . ?
N1 C2 S1 127.09(19) . . ?
N1 C2 S2 119.56(18) . . ?
C9 C10 C11 118.9(2) . . ?
C6 C5 C4 118.8(2) . . ?
N3 C4 C5 124.5(2) . . ?
C13 C12 C11 119.0(2) . . ?
C8 C7 C6 119.0(2) . . ?
C12 C11 C10 119.1(2) . . ?
N4 C13 C12 122.8(2) . . ?
C5 C6 C7 118.5(2) . . ?
C8 N3 Cu1 125.86(15) . 2_666 ?
C4 N3 Cu1 115.26(17) . 2_666 ?
C4 N3 C8 115.8(2) . . ?

loop_
_geom_bond_atom_site_label_1
_geom_bond_atom_site_label_2
_geom_bond_distance
_geom_bond_site_symmetry_2
_geom_bond_publ_flag
Cu1 S1 2.2618(8) . ?
Cu1 N2 1.9704(18) . ?
Cu1 O1 1.9819(17) . ?
Cu1 N4 2.020(2) . ?
Cu1 N3 2.373(2) 2_666 ?
S1 C2 1.729(2) . ?
S2 C2 1.735(3) . ?
S2 C1 1.793(3) . ?
N2 C3 1.291(3) . ?
N2 N1 1.379(3) . ?
O1 N5 1.292(3) . ?
C3 C9 1.472(3) . ?
C3 C8 1.489(3) . ?
N1 C2 1.305(3) . ?
C9 N4 1.357(3) . ?
C9 C10 1.378(3) . ?
N4 C13 1.331(3) . ?
N5 O3 1.228(3) . ?
N5 O2 1.225(3) . ?
C8 C7 1.376(3) . ?
C8 N3 1.347(3) . ?
C10 C11 1.387(4) . ?
C5 C4 1.373(4) . ?
C5 C6 1.363(4) . ?
C4 N3 1.338(3) . ?
C12 C11 1.374(4) . ?
C12 C13 1.373(4) . ?
C7 C6 1.384(4) . ?
N3 Cu1 2.373(2) 2_666 ?
